data_7032371
loop_
_publ_author_name
'Pintus, Anna'
'Aragoni, M. Carla'
'Coles, Simon J.'
'Coles N\'ee Huth, Susanne L'
'Isaia, Francesco'
'Lippolis, Vito'
'Musteti, Ana-Daniela'
'Teixidor, Francesc'
'Vi\~nas, Clara'
'Arca, Massimiliano'

_publ_section_title
;
 New Pt(II) diimine-dithiolate complexes containing a
 1,2-dithiolate-1,2-closo-dicarbadodecarborane: an experimental and
 theoretical investigation.
;
_journal_issue 36
_journal_name_full 'Dalton transactions (Cambridge, England : 2003)'
_journal_page_first 13649
_journal_page_last 13660
_journal_paper_doi 10.1039/c4dt01929f
_journal_volume 43
_journal_year 2014
_chemical_formula_sum 'C12 H18 B10 N2 Pt S2'
_chemical_formula_weight 557.59
_chemical_name_systematic
;
 Crystal 1a
;
_space_group_IT_number 2
_symmetry_cell_setting triclinic
_symmetry_space_group_name_Hall '-P 1'
_symmetry_space_group_name_H-M 'P -1'
_atom_sites_solution_hydrogens geom
_atom_sites_solution_primary direct
_atom_sites_solution_secondary difmap
_audit_creation_method SHELXL-97
_cell_angle_alpha 69.8460(10)
_cell_angle_beta 76.7180(10)
_cell_angle_gamma 86.7210(10)
_cell_formula_units_Z 2
_cell_length_a 6.90500(10)
_cell_length_b 12.0442(3)
_cell_length_c 12.5760(3)
_cell_measurement_reflns_used 19069
_cell_measurement_temperature 120(2)
_cell_measurement_theta_max 27.48
_cell_measurement_theta_min 2.91
_cell_volume 955.31(4)
_computing_cell_refinement 'DENZO (Otwinowski & Minor, 1997) & COLLECT (Hooft, R.W.W., 1998)'
_computing_data_collection 'COLLECT (Hooft, R.W.W., 1998)'
_computing_data_reduction 'EVAL-14 (Duisenberg AJM, Kroon-Batenburg LMJ, Schreurs AMM, 2003)'
_computing_structure_refinement 'SHELXL-97 (Sheldrick, 1997)'
_computing_structure_solution 'SHELXS-97 (Sheldrick, 1997)'
_diffrn_ambient_temperature 120(2)
_diffrn_detector_area_resol_mean 9.091
_diffrn_measured_fraction_theta_full 0.973
_diffrn_measured_fraction_theta_max 0.973
_diffrn_measurement_device_type 'Bruker-Nonius Roper CCD camera on \k-goniostat'
_diffrn_measurement_method '\f & \w scans'
_diffrn_radiation_monochromator graphite
_diffrn_radiation_source 'Bruker-Nonius FR591 rotating anode'
_diffrn_radiation_type MoK\a
_diffrn_radiation_wavelength 0.71073
_diffrn_reflns_av_R_equivalents 0.0000
_diffrn_reflns_av_sigmaI/netI 0.0152
_diffrn_reflns_limit_h_max 8
_diffrn_reflns_limit_h_min -8
_diffrn_reflns_limit_k_max 15
_diffrn_reflns_limit_k_min -14
_diffrn_reflns_limit_l_max 16
_diffrn_reflns_limit_l_min 0
_diffrn_reflns_number 4254
_diffrn_reflns_theta_full 27.50
_diffrn_reflns_theta_max 27.50
_diffrn_reflns_theta_min 3.36
_exptl_absorpt_coefficient_mu 7.562
_exptl_absorpt_correction_T_max 0.7519
_exptl_absorpt_correction_T_min 0.1434
_exptl_absorpt_correction_type multi-scan
_exptl_absorpt_process_details 'SADABS 2007/2 (Sheldrick, G.M., 2007)'
_exptl_crystal_colour orange
_exptl_crystal_density_diffrn 1.938
_exptl_crystal_density_method 'not measured'
_exptl_crystal_description 'cut slab'
_exptl_crystal_F_000 528
_exptl_crystal_recrystallization_method 'Re-crystallisation from solvent: '
_exptl_crystal_size_max 0.42
_exptl_crystal_size_mid 0.24
_exptl_crystal_size_min 0.04
_refine_diff_density_max 3.233
_refine_diff_density_min -2.358
_refine_diff_density_rms 0.256
_refine_ls_extinction_coef 0.0037(8)
_refine_ls_extinction_expression Fc^*^=kFc[1+0.001xFc^2^\l^3^/sin(2\q)]^-1/4^
_refine_ls_extinction_method SHELXL
_refine_ls_goodness_of_fit_ref 1.086
_refine_ls_hydrogen_treatment constr
_refine_ls_matrix_type full
_refine_ls_number_parameters 246
_refine_ls_number_reflns 4258
_refine_ls_number_restraints 0
_refine_ls_restrained_S_all 1.086
_refine_ls_R_factor_all 0.0411
_refine_ls_R_factor_gt 0.0376
_refine_ls_shift/su_max 0.001
_refine_ls_shift/su_mean 0.000
_refine_ls_structure_factor_coef Fsqd
_refine_ls_weighting_details 'calc w=1/[\s^2^(Fo^2^)+(0.0639P)^2^+7.0558P] where P=(Fo^2^+2Fc^2^)/3'
_refine_ls_weighting_scheme calc
_refine_ls_wR_factor_gt 0.0988
_refine_ls_wR_factor_ref 0.1021
_reflns_number_gt 4032
_reflns_number_total 4258
_reflns_threshold_expression >2sigma(I)
_cod_duplicate_entry 7031933
_cod_data_source_file c4dt01929f2.cif
_cod_data_source_block 2011slc001
_cod_depositor_comments
;
The following automatic conversions were performed:

'_symmetry_cell_setting' value 'Triclinic' changed to 'triclinic'
according to
/usr/data/users/saulius/crontab/automatic-downloads/current/RSC/lib/dictionaries/cif_core.dic
dictionary named 'cif_core.dic' version 2.4.2 from 2011-04-26.

Automatic conversion script
Id: cif_fix_values 2281 2013-09-26 08:29:07Z andrius 
;
_cod_original_sg_symbol_H-M P-1
_cod_database_code 7032371

loop_
_symmetry_equiv_pos_as_xyz
'x, y, z'
'-x, -y, -z'

loop_
_atom_site_label
_atom_site_type_symbol
_atom_site_fract_x
_atom_site_fract_y
_atom_site_fract_z
_atom_site_U_iso_or_equiv
_atom_site_adp_type
_atom_site_occupancy
_atom_site_symmetry_multiplicity
_atom_site_calc_flag
_atom_site_refinement_flags
C1 C 0.5746(10) 0.7020(6) 0.3130(6) 0.0163(13) Uani 1 1 d .
C2 C 0.6417(10) 0.8296(6) 0.2104(5) 0.0139(12) Uani 1 1 d .
C3 C 0.7707(9) 0.4633(6) -0.0386(5) 0.0130(12) Uani 1 1 d .
C4 C 0.7784(11) 0.3547(6) -0.0559(6) 0.0198(14) Uani 1 1 d .
H4 H 0.8218 0.3514 -0.1321 0.024 Uiso 1 1 calc R
C5 C 0.7224(11) 0.2510(6) 0.0385(7) 0.0201(14) Uani 1 1 d .
H5 H 0.7246 0.1767 0.0276 0.024 Uiso 1 1 calc R
C6 C 0.6628(11) 0.2588(6) 0.1500(7) 0.0212(14) Uani 1 1 d .
H6 H 0.6248 0.1895 0.2161 0.025 Uiso 1 1 calc R
C7 C 0.6601(11) 0.3685(6) 0.1625(6) 0.0195(13) Uani 1 1 d .
H7 H 0.6201 0.3733 0.2383 0.023 Uiso 1 1 calc R
C8 C 0.8226(10) 0.5760(6) -0.1319(6) 0.0159(12) Uani 1 1 d .
C9 C 0.8504(10) 0.7810(6) -0.1784(6) 0.0169(13) Uani 1 1 d .
H9 H 0.8397 0.8479 -0.1541 0.020 Uiso 1 1 calc R
C10 C 0.9078(11) 0.7983(7) -0.2970(6) 0.0206(14) Uani 1 1 d .
H10 H 0.9368 0.8756 -0.3525 0.025 Uiso 1 1 calc R
C11 C 0.9216(11) 0.7002(7) -0.3319(6) 0.0212(14) Uani 1 1 d .
H11 H 0.9601 0.7095 -0.4121 0.025 Uiso 1 1 calc R
C12 C 0.8791(11) 0.5887(6) -0.2493(6) 0.0191(14) Uani 1 1 d .
H12 H 0.8884 0.5210 -0.2725 0.023 Uiso 1 1 calc R
B3 B 0.7805(11) 0.7776(7) 0.3158(6) 0.0149(14) Uani 1 1 d .
H3A H 0.9380 0.7478 0.3006 0.018 Uiso 1 1 calc R
B4 B 0.6018(12) 0.7047(7) 0.4454(6) 0.0179(15) Uani 1 1 d .
H4A H 0.6424 0.6266 0.5156 0.022 Uiso 1 1 calc R
B5 B 0.3643(12) 0.7142(7) 0.4109(7) 0.0201(16) Uani 1 1 d .
H5A H 0.2497 0.6414 0.4589 0.024 Uiso 1 1 calc R
B6 B 0.3896(11) 0.7928(7) 0.2621(7) 0.0172(14) Uani 1 1 d .
H6A H 0.2918 0.7730 0.2108 0.021 Uiso 1 1 calc R
B7 B 0.7163(11) 0.9293(7) 0.2635(7) 0.0167(14) Uani 1 1 d .
H7A H 0.8333 1.0001 0.2126 0.020 Uiso 1 1 calc R
B8 B 0.6879(12) 0.8533(7) 0.4161(6) 0.0176(15) Uani 1 1 d .
H8A H 0.7843 0.8746 0.4673 0.021 Uiso 1 1 calc R
B9 B 0.4305(12) 0.8122(7) 0.4759(7) 0.0185(15) Uani 1 1 d .
H9A H 0.3586 0.8056 0.5673 0.022 Uiso 1 1 calc R
B10 B 0.2986(12) 0.8660(8) 0.3619(7) 0.0205(16) Uani 1 1 d .
H10A H 0.1408 0.8950 0.3780 0.025 Uiso 1 1 calc R
B11 B 0.4769(11) 0.9386(7) 0.2305(7) 0.0173(14) Uani 1 1 d .
H11A H 0.4378 1.0152 0.1583 0.021 Uiso 1 1 calc R
B12 B 0.5009(13) 0.9506(7) 0.3630(7) 0.0201(15) Uani 1 1 d .
H12A H 0.4753 1.0364 0.3796 0.024 Uiso 1 1 calc R
N1 N 0.7119(8) 0.4685(5) 0.0715(5) 0.0134(10) Uani 1 1 d .
N2 N 0.8097(8) 0.6729(5) -0.0975(5) 0.0143(11) Uani 1 1 d .
Pt1 Pt 0.72269(3) 0.635885(19) 0.078994(19) 0.01144(11) Uani 1 1 d .
S1 S 0.6245(3) 0.57189(15) 0.27601(14) 0.0211(4) Uani 1 1 d .
S2 S 0.7542(3) 0.82704(14) 0.06812(14) 0.0175(3) Uani 1 1 d .

loop_
_atom_site_aniso_label
_atom_site_aniso_U_11
_atom_site_aniso_U_22
_atom_site_aniso_U_33
_atom_site_aniso_U_23
_atom_site_aniso_U_13
_atom_site_aniso_U_12
C1 0.015(3) 0.013(3) 0.020(3) -0.006(3) -0.001(2) -0.002(2)
C2 0.017(3) 0.010(3) 0.013(3) -0.003(2) 0.000(2) -0.003(2)
C3 0.010(3) 0.016(3) 0.017(3) -0.006(2) -0.008(2) 0.004(2)
C4 0.021(3) 0.017(3) 0.025(3) -0.014(3) -0.004(3) 0.000(3)
C5 0.018(3) 0.018(3) 0.030(4) -0.012(3) -0.007(3) -0.001(3)
C6 0.019(3) 0.016(3) 0.031(4) -0.010(3) -0.008(3) 0.000(3)
C7 0.017(3) 0.016(3) 0.024(3) -0.005(3) -0.007(3) 0.003(3)
C8 0.015(3) 0.016(3) 0.020(3) -0.009(3) -0.009(2) 0.003(2)
C9 0.018(3) 0.018(3) 0.015(3) -0.007(2) -0.003(2) 0.001(3)
C10 0.019(3) 0.024(4) 0.015(3) -0.002(3) -0.004(3) 0.001(3)
C11 0.021(3) 0.027(4) 0.019(3) -0.011(3) -0.006(3) 0.007(3)
C12 0.020(3) 0.023(4) 0.022(3) -0.017(3) -0.007(3) 0.006(3)
B3 0.014(3) 0.018(4) 0.015(3) -0.007(3) -0.005(3) 0.001(3)
B4 0.024(4) 0.015(4) 0.014(3) -0.007(3) -0.001(3) 0.002(3)
B5 0.020(4) 0.021(4) 0.021(4) -0.014(3) 0.006(3) -0.007(3)
B6 0.014(3) 0.018(4) 0.022(4) -0.012(3) 0.000(3) 0.000(3)
B7 0.015(3) 0.019(4) 0.020(3) -0.012(3) -0.003(3) -0.001(3)
B8 0.020(4) 0.019(4) 0.015(3) -0.005(3) -0.006(3) -0.002(3)
B9 0.021(4) 0.022(4) 0.016(3) -0.013(3) 0.000(3) -0.002(3)
B10 0.012(3) 0.026(4) 0.025(4) -0.014(3) 0.002(3) -0.005(3)
B11 0.015(3) 0.017(4) 0.024(4) -0.012(3) -0.006(3) 0.003(3)
B12 0.027(4) 0.016(4) 0.018(4) -0.007(3) -0.006(3) 0.003(3)
N1 0.012(2) 0.015(3) 0.012(2) -0.003(2) -0.003(2) 0.000(2)
N2 0.003(2) 0.020(3) 0.022(3) -0.011(2) -0.0014(19) 0.0038(19)
Pt1 0.01245(15) 0.00984(15) 0.01235(15) -0.00509(9) -0.00166(9) 0.00135(8)
S1 0.0357(10) 0.0098(7) 0.0148(8) -0.0054(6) 0.0022(7) 0.0006(7)
S2 0.0270(9) 0.0109(7) 0.0127(7) -0.0046(6) 0.0003(6) -0.0017(6)

loop_
_atom_type_symbol
_atom_type_description
_atom_type_scat_dispersion_real
_atom_type_scat_dispersion_imag
_atom_type_scat_source
C C 0.0033 0.0016 'International Tables Vol C Tables 4.2.6.8 and 6.1.1.4'
H H 0.0000 0.0000 'International Tables Vol C Tables 4.2.6.8 and 6.1.1.4'
B B 0.0013 0.0007 'International Tables Vol C Tables 4.2.6.8 and 6.1.1.4'
N N 0.0061 0.0033 'International Tables Vol C Tables 4.2.6.8 and 6.1.1.4'
Pt Pt -1.7033 8.3905 'International Tables Vol C Tables 4.2.6.8 and 6.1.1.4'
S S 0.1246 0.1234 'International Tables Vol C Tables 4.2.6.8 and 6.1.1.4'

loop_
_geom_angle_atom_site_label_1
_geom_angle_atom_site_label_2
_geom_angle_atom_site_label_3
_geom_angle
C2 C1 B5 111.1(5)
C2 C1 B6 62.2(4)
B5 C1 B6 61.4(5)
C2 C1 B4 110.8(5)
B5 C1 B4 62.3(5)
B6 C1 B4 112.8(5)
C2 C1 B3 61.6(4)
B5 C1 B3 113.1(5)
B6 C1 B3 114.1(5)
B4 C1 B3 61.6(4)
C2 C1 S1 117.9(4)
B5 C1 S1 121.9(5)
B6 C1 S1 118.6(5)
B4 C1 S1 120.7(5)
B3 C1 S1 116.4(5)
C1 C2 B7 111.7(5)
C1 C2 B11 110.9(5)
B7 C2 B11 62.3(4)
C1 C2 B3 62.2(4)
B7 C2 B3 62.3(4)
B11 C2 B3 113.8(5)
C1 C2 B6 61.4(4)
B7 C2 B6 112.8(5)
B11 C2 B6 61.3(4)
B3 C2 B6 113.9(5)
C1 C2 S2 117.1(4)
B7 C2 S2 121.9(4)
B11 C2 S2 121.4(5)
B3 C2 S2 117.3(5)
B6 C2 S2 117.2(5)
N1 C3 C4 120.3(6)
N1 C3 C8 115.8(6)
C4 C3 C8 123.9(6)
C3 C4 C5 120.0(6)
C3 C4 H4 120.0
C5 C4 H4 120.0
C4 C5 C6 118.5(6)
C4 C5 H5 120.8
C6 C5 H5 120.8
C7 C6 C5 119.2(7)
C7 C6 H6 120.4
C5 C6 H6 120.4
N1 C7 C6 122.3(7)
N1 C7 H7 118.8
C6 C7 H7 118.8
N2 C8 C12 120.6(6)
N2 C8 C3 115.4(6)
C12 C8 C3 124.0(6)
N2 C9 C10 122.3(6)
N2 C9 H9 118.8
C10 C9 H9 118.8
C11 C10 C9 118.5(7)
C11 C10 H10 120.8
C9 C10 H10 120.8
C12 C11 C10 119.6(6)
C12 C11 H11 120.2
C10 C11 H11 120.2
C11 C12 C8 119.7(6)
C11 C12 H12 120.1
C8 C12 H12 120.1
C2 B3 C1 56.1(4)
C2 B3 B4 104.1(5)
C1 B3 B4 58.8(4)
C2 B3 B7 58.2(4)
C1 B3 B7 103.6(5)
B4 B3 B7 108.2(5)
C2 B3 B8 104.7(5)
C1 B3 B8 105.3(5)
B4 B3 B8 60.9(4)
B7 B3 B8 60.1(4)
C2 B3 H3A 125.2
C1 B3 H3A 125.0
B4 B3 H3A 121.8
B7 B3 H3A 122.5
B8 B3 H3A 122.3
C1 B4 B3 59.6(4)
C1 B4 B5 58.3(4)
B3 B4 B5 108.3(5)
C1 B4 B9 104.7(5)
B3 B4 B9 107.9(5)
B5 B4 B9 60.0(4)
C1 B4 B8 105.0(5)
B3 B4 B8 59.7(4)
B5 B4 B8 107.7(5)
B9 B4 B8 59.8(4)
C1 B4 H4A 124.5
B3 B4 H4A 121.1
B5 B4 H4A 121.6
B9 B4 H4A 122.5
B8 B4 H4A 122.5
C1 B5 B6 59.7(4)
C1 B5 B4 59.4(4)
B6 B5 B4 109.0(5)
C1 B5 B9 105.6(5)
B6 B5 B9 107.8(6)
B4 B5 B9 60.1(4)
C1 B5 B10 105.9(5)
B6 B5 B10 59.5(5)
B4 B5 B10 108.8(5)
B9 B5 B10 60.2(5)
C1 B5 H5A 123.7
B6 B5 H5A 121.4
B4 B5 H5A 120.8
B9 B5 H5A 122.4
B10 B5 H5A 122.1
C1 B6 C2 56.5(4)
C1 B6 B5 58.9(4)
C2 B6 B5 104.6(5)
C1 B6 B10 106.6(6)
C2 B6 B10 106.3(5)
B5 B6 B10 61.1(5)
C1 B6 B11 105.3(5)
C2 B6 B11 59.2(4)
B5 B6 B11 109.3(6)
B10 B6 B11 61.0(4)
C1 B6 H6A 124.3
C2 B6 H6A 124.6
B5 B6 H6A 121.7
B10 B6 H6A 121.3
B11 B6 H6A 121.3
C2 B7 B12 104.8(5)
C2 B7 B11 59.4(4)
B12 B7 B11 59.5(4)
C2 B7 B3 59.5(4)
B12 B7 B3 107.8(5)
B11 B7 B3 109.1(5)
C2 B7 B8 105.5(5)
B12 B7 B8 59.9(4)
B11 B7 B8 108.2(5)
B3 B7 B8 59.9(4)
C2 B7 H7A 124.0
B12 B7 H7A 122.9
B11 B7 H7A 121.1
B3 B7 H7A 121.1
B8 B7 H7A 122.2
B12 B8 B3 107.7(5)
B12 B8 B7 59.8(4)
B3 B8 B7 59.9(4)
B12 B8 B9 59.9(5)
B3 B8 B9 107.4(5)
B7 B8 B9 107.5(5)
B12 B8 B4 107.0(5)
B3 B8 B4 59.4(4)
B7 B8 B4 106.9(5)
B9 B8 B4 59.5(4)
B12 B8 H8A 121.9
B3 B8 H8A 121.9
B7 B8 H8A 122.1
B9 B8 H8A 122.0
B4 B8 H8A 122.6
B5 B9 B12 107.3(5)
B5 B9 B4 59.9(5)
B12 B9 B4 107.9(5)
B5 B9 B10 60.0(5)
B12 B9 B10 59.8(5)
B4 B9 B10 108.5(5)
B5 B9 B8 108.4(5)
B12 B9 B8 59.8(4)
B4 B9 B8 60.7(5)
B10 B9 B8 108.6(5)
B5 B9 H9A 122.0
B12 B9 H9A 122.3
B4 B9 H9A 121.4
B10 B9 H9A 121.4
B8 B9 H9A 121.2
B6 B10 B12 107.1(5)
B6 B10 B5 59.4(5)
B12 B10 B5 107.1(6)
B6 B10 B9 107.3(6)
B12 B10 B9 59.9(5)
B5 B10 B9 59.8(5)
B6 B10 B11 59.9(4)
B12 B10 B11 59.3(4)
B5 B10 B11 107.0(5)
B9 B10 B11 107.4(5)
B6 B10 H10A 122.2
B12 B10 H10A 122.3
B5 B10 H10A 122.4
B9 B10 H10A 121.9
B11 B10 H10A 122.2
C2 B11 B12 104.5(5)
C2 B11 B6 59.5(4)
B12 B11 B6 107.0(6)
C2 B11 B7 58.3(4)
B12 B11 B7 60.2(4)
B6 B11 B7 107.9(5)
C2 B11 B10 105.0(5)
B12 B11 B10 60.1(5)
B6 B11 B10 59.1(4)
B7 B11 B10 108.3(6)
C2 B11 H11A 124.5
B12 B11 H11A 122.7
B6 B11 H11A 121.9
B7 B11 H11A 121.4
B10 B11 H11A 122.3
B11 B12 B7 60.3(4)
B11 B12 B8 109.2(6)
B7 B12 B8 60.3(4)
B11 B12 B10 60.6(5)
B7 B12 B10 108.9(5)
B8 B12 B10 109.3(6)
B11 B12 B9 108.6(6)
B7 B12 B9 108.2(6)
B8 B12 B9 60.3(4)
B10 B12 B9 60.2(5)
B11 B12 H12A 121.1
B7 B12 H12A 121.5
B8 B12 H12A 120.9
B10 B12 H12A 120.9
B9 B12 H12A 121.7
C7 N1 C3 119.7(6)
C7 N1 Pt1 126.1(5)
C3 N1 Pt1 114.2(4)
C9 N2 C8 119.3(6)
C9 N2 Pt1 126.0(5)
C8 N2 Pt1 114.7(4)
N2 Pt1 N1 79.8(2)
N2 Pt1 S1 173.16(16)
N1 Pt1 S1 93.33(15)
N2 Pt1 S2 94.48(17)
N1 Pt1 S2 174.06(15)
S1 Pt1 S2 92.35(6)
C1 S1 Pt1 105.5(2)
C2 S2 Pt1 105.5(2)

loop_
_geom_bond_atom_site_label_1
_geom_bond_atom_site_label_2
_geom_bond_distance
C1 C2 1.638(9)
C1 B5 1.711(10)
C1 B6 1.724(11)
C1 B4 1.730(10)
C1 B3 1.745(10)
C1 S1 1.777(7)
C2 B7 1.713(10)
C2 B11 1.733(10)
C2 B3 1.736(10)
C2 B6 1.737(10)
C2 S2 1.790(7)
C3 N1 1.373(8)
C3 C4 1.393(9)
C3 C8 1.453(9)
C4 C5 1.394(10)
C4 H4 0.9500
C5 C6 1.401(10)
C5 H5 0.9500
C6 C7 1.383(10)
C6 H6 0.9500
C7 N1 1.341(9)
C7 H7 0.9500
C8 N2 1.370(9)
C8 C12 1.394(9)
C9 N2 1.344(9)
C9 C10 1.395(9)
C9 H9 0.9500
C10 C11 1.388(10)
C10 H10 0.9500
C11 C12 1.383(10)
C11 H11 0.9500
C12 H12 0.9500
B3 B4 1.779(11)
B3 B7 1.784(11)
B3 B8 1.785(11)
B3 H3A 1.1200
B4 B5 1.779(12)
B4 B9 1.783(11)
B4 B8 1.805(11)
B4 H4A 1.1200
B5 B6 1.754(12)
B5 B9 1.780(11)
B5 B10 1.785(12)
B5 H5A 1.1200
B6 B10 1.756(11)
B6 B11 1.770(11)
B6 H6A 1.1200
B7 B12 1.780(11)
B7 B11 1.783(11)
B7 B8 1.788(11)
B7 H7A 1.1200
B8 B12 1.780(11)
B8 B9 1.789(11)
B8 H8A 1.1200
B9 B12 1.782(12)
B9 B10 1.788(12)
B9 H9A 1.1200
B10 B12 1.781(12)
B10 B11 1.790(11)
B10 H10A 1.1200
B11 B12 1.768(11)
B11 H11A 1.1200
B12 H12A 1.1200
N1 Pt1 2.057(6)
N2 Pt1 2.055(6)
Pt1 S1 2.2725(17)
Pt1 S2 2.2789(16)
